data_1507914
loop_
_publ_author_name
'Panjaa, Anangamohan'
'Eichhorn, David M'

_publ_section_title
;
 Mono- and di-nuclear nickel(II) complexes with mixed N/S-donor ligands:
 Syntheses, structures and physical properties
;
_journal_name_full
;
Inorganica Chimica Acta
;
_journal_page_first 88
_journal_page_last 92
_journal_paper_doi 10.1016/j.ica.2012.04.042
_journal_volume 391
_journal_year 2012
_chemical_formula_sum 'C30 H24 N12 Ni O6 S2'
_chemical_formula_weight 771.42
_space_group_IT_number 15
_symmetry_cell_setting monoclinic
_symmetry_space_group_name_Hall '-C 2yc'
_symmetry_space_group_name_H-M 'C 1 2/c 1'
_atom_sites_solution_hydrogens geom
_atom_sites_solution_primary direct
_atom_sites_solution_secondary difmap
_cell_angle_alpha 90.000(5)
_cell_angle_beta 117.519(5)
_cell_angle_gamma 90.000(5)
_cell_formula_units_Z 4
_cell_length_a 20.568(5)
_cell_length_b 12.316(5)
_cell_length_c 15.551(5)
_cell_measurement_temperature 150(2)
_cell_volume 3494(2)
_computing_structure_refinement 'SHELXL-97 (Sheldrick, 2008)'
_computing_structure_solution 'SHELXS-97 (Sheldrick, 2008)'
_diffrn_ambient_temperature 150(2)
_diffrn_measured_fraction_theta_full 0.999
_diffrn_measured_fraction_theta_max 0.999
_diffrn_radiation_monochromator graphite
_diffrn_radiation_source 'fine-focus sealed tube'
_diffrn_radiation_type MoK\a
_diffrn_radiation_wavelength 0.71069
_diffrn_reflns_av_R_equivalents 0.1057
_diffrn_reflns_av_sigmaI/netI 0.0667
_diffrn_reflns_limit_h_max 25
_diffrn_reflns_limit_h_min -24
_diffrn_reflns_limit_k_max 15
_diffrn_reflns_limit_k_min -15
_diffrn_reflns_limit_l_max 19
_diffrn_reflns_limit_l_min -19
_diffrn_reflns_number 25961
_diffrn_reflns_theta_full 26.00
_diffrn_reflns_theta_max 26.00
_diffrn_reflns_theta_min 2.15
_exptl_absorpt_coefficient_mu 0.736
_exptl_absorpt_correction_type analytical
_exptl_crystal_colour pink
_exptl_crystal_density_diffrn 1.467
_exptl_crystal_density_method 'not measured'
_exptl_crystal_description prism
_exptl_crystal_F_000 1584
_exptl_crystal_size_max 0.25
_exptl_crystal_size_mid 0.24
_exptl_crystal_size_min 0.19
_refine_diff_density_max 0.536
_refine_diff_density_min -0.475
_refine_diff_density_rms 0.083
_refine_ls_extinction_method none
_refine_ls_goodness_of_fit_ref 1.042
_refine_ls_hydrogen_treatment noref
_refine_ls_matrix_type full
_refine_ls_number_parameters 231
_refine_ls_number_reflns 3436
_refine_ls_number_restraints 0
_refine_ls_restrained_S_all 1.042
_refine_ls_R_factor_all 0.0844
_refine_ls_R_factor_gt 0.0528
_refine_ls_shift/su_max 0.000
_refine_ls_shift/su_mean 0.000
_refine_ls_structure_factor_coef Fsqd
_refine_ls_weighting_details 'calc w=1/[\s^2^(Fo^2^)+(0.0673P)^2^+4.2233P] where P=(Fo^2^+2Fc^2^)/3'
_refine_ls_weighting_scheme calc
_refine_ls_wR_factor_gt 0.1247
_refine_ls_wR_factor_ref 0.1442
_reflns_number_gt 2373
_reflns_number_total 3436
_reflns_threshold_expression >2sigma(I)
_cod_data_source_file complex2.cif
_cod_data_source_block ap0018c2c
_cod_original_sg_symbol_H-M 'C 2/c'
_cod_database_code 1507914

loop_
_symmetry_equiv_pos_as_xyz
'x, y, z'
'-x, y, -z+1/2'
'x+1/2, y+1/2, z'
'-x+1/2, y+1/2, -z+1/2'
'-x, -y, -z'
'x, -y, z-1/2'
'-x+1/2, -y+1/2, -z'
'x+1/2, -y+1/2, z-1/2'

loop_
_atom_site_label
_atom_site_type_symbol
_atom_site_fract_x
_atom_site_fract_y
_atom_site_fract_z
_atom_site_U_iso_or_equiv
_atom_site_adp_type
_atom_site_occupancy
_atom_site_symmetry_multiplicity
_atom_site_calc_flag
_atom_site_refinement_flags
Ni01 Ni 0.0000 0.10014(5) 0.7500 0.0258(2) Uani 1 2 d S
S1 S 0.06693(5) 0.23553(7) 0.87068(7) 0.0319(3) Uani 1 1 d .
O3 O 0.25319(15) 0.1858(2) 0.7239(2) 0.0417(7) Uani 1 1 d .
N4 N 0.19025(16) 0.3182(2) 0.8793(2) 0.0311(7) Uani 1 1 d .
H4N H 0.2261 0.3125 0.8636 0.037 Uiso 1 1 calc R
O2 O 0.29295(15) 0.3325(2) 0.8102(2) 0.0454(7) Uani 1 1 d .
N2 N 0.09302(15) 0.0957(2) 0.7383(2) 0.0237(6) Uani 1 1 d .
C5 C 0.03426(18) -0.0450(3) 0.6301(2) 0.0264(8) Uani 1 1 d .
N3 N 0.14769(15) 0.1689(2) 0.7865(2) 0.0261(7) Uani 1 1 d .
H3N H 0.1878 0.1689 0.7796 0.031 Uiso 1 1 calc R
O1 O 0.34624(16) 0.2723(3) 0.7294(2) 0.0557(9) Uani 1 1 d .
N5 N 0.29834(17) 0.2636(3) 0.7545(2) 0.0350(8) Uani 1 1 d .
C3 C -0.0337(2) -0.1806(3) 0.5138(3) 0.0404(10) Uani 1 1 d .
H3 H -0.0373 -0.2360 0.4693 0.048 Uiso 1 1 calc R
C7 C 0.13828(19) 0.2419(3) 0.8453(3) 0.0266(8) Uani 1 1 d .
N1 N -0.02354(16) -0.0216(2) 0.6452(2) 0.0294(7) Uani 1 1 d .
C8 C 0.19290(18) 0.4080(3) 0.9384(3) 0.0287(8) Uani 1 1 d .
C4 C 0.0316(2) -0.1246(3) 0.5656(3) 0.0328(8) Uani 1 1 d .
H4 H 0.0735 -0.1405 0.5570 0.039 Uiso 1 1 calc R
C13 C 0.1892(2) 0.3954(3) 1.0241(3) 0.0345(9) Uani 1 1 d .
H13 H 0.1841 0.3251 1.0453 0.041 Uiso 1 1 calc R
C6 C 0.09942(19) 0.0229(3) 0.6837(2) 0.0273(8) Uani 1 1 d .
H6 H 0.1433 0.0135 0.6784 0.033 Uiso 1 1 calc R
C10 C 0.2060(2) 0.6000(3) 0.9642(3) 0.0413(10) Uani 1 1 d .
H10 H 0.2117 0.6704 0.9436 0.050 Uiso 1 1 calc R
C11 C 0.2014(2) 0.5885(3) 1.0491(3) 0.0427(10) Uani 1 1 d .
H11 H 0.2039 0.6503 1.0871 0.051 Uiso 1 1 calc R
C9 C 0.2025(2) 0.5107(3) 0.9084(3) 0.0375(9) Uani 1 1 d .
H9 H 0.2067 0.5192 0.8504 0.045 Uiso 1 1 calc R
C12 C 0.1931(2) 0.4853(3) 1.0787(3) 0.0407(10) Uani 1 1 d .
H12 H 0.1901 0.4767 1.1374 0.049 Uiso 1 1 calc R
C1 C -0.0863(2) -0.0755(3) 0.5954(3) 0.0410(10) Uani 1 1 d .
H1 H -0.1271 -0.0595 0.6063 0.049 Uiso 1 1 calc R
C2 C -0.0932(2) -0.1546(3) 0.5280(3) 0.0456(11) Uani 1 1 d .
H2 H -0.1387 -0.1905 0.4919 0.055 Uiso 1 1 calc R
N6 N 0.9142(4) 0.6083(5) 0.3426(4) 0.1024(19) Uani 1 1 d .
C14 C 0.9494(4) 0.5394(7) 0.3451(7) 0.118(3) Uani 1 1 d .
C15 C 0.9952(7) 0.4485(9) 0.3543(13) 0.293(10) Uani 1 1 d .

loop_
_atom_site_aniso_label
_atom_site_aniso_U_11
_atom_site_aniso_U_22
_atom_site_aniso_U_33
_atom_site_aniso_U_23
_atom_site_aniso_U_13
_atom_site_aniso_U_12
Ni01 0.0236(4) 0.0242(4) 0.0332(4) 0.000 0.0163(3) 0.000
S1 0.0292(5) 0.0319(5) 0.0414(6) -0.0079(4) 0.0221(4) -0.0041(4)
O3 0.0412(16) 0.0395(15) 0.0569(18) -0.0073(13) 0.0333(14) -0.0118(13)
N4 0.0260(16) 0.0275(16) 0.0440(19) -0.0067(14) 0.0198(14) -0.0051(13)
O2 0.0424(17) 0.0460(17) 0.0595(19) -0.0153(15) 0.0335(15) -0.0135(13)
N2 0.0252(15) 0.0201(15) 0.0261(15) 0.0000(12) 0.0121(12) 0.0001(12)
C5 0.0265(18) 0.0251(18) 0.0270(19) 0.0062(15) 0.0119(15) 0.0060(15)
N3 0.0219(15) 0.0259(15) 0.0357(17) -0.0071(13) 0.0177(13) -0.0041(12)
O1 0.0452(18) 0.079(2) 0.059(2) -0.0208(17) 0.0377(17) -0.0208(16)
N5 0.0288(17) 0.045(2) 0.0331(18) 0.0026(15) 0.0162(15) -0.0034(15)
C3 0.051(3) 0.032(2) 0.040(2) -0.0086(18) 0.022(2) -0.0049(18)
C7 0.0247(18) 0.0258(18) 0.0295(19) 0.0036(15) 0.0127(16) 0.0020(14)
N1 0.0298(17) 0.0270(16) 0.0332(17) -0.0009(13) 0.0160(14) -0.0022(13)
C8 0.0210(18) 0.0272(19) 0.032(2) -0.0027(15) 0.0075(15) 0.0006(14)
C4 0.037(2) 0.030(2) 0.031(2) -0.0030(16) 0.0157(17) 0.0043(16)
C13 0.035(2) 0.030(2) 0.034(2) 0.0030(17) 0.0127(17) 0.0042(16)
C6 0.0254(18) 0.0291(19) 0.0289(19) 0.0025(15) 0.0140(16) 0.0053(15)
C10 0.042(2) 0.025(2) 0.048(3) -0.0005(18) 0.013(2) -0.0022(17)
C11 0.044(2) 0.034(2) 0.035(2) -0.0099(18) 0.0048(19) 0.0051(18)
C9 0.033(2) 0.035(2) 0.040(2) -0.0046(18) 0.0127(18) -0.0082(17)
C12 0.048(2) 0.038(2) 0.029(2) 0.0015(17) 0.0113(19) 0.0124(19)
C1 0.035(2) 0.044(2) 0.047(2) -0.0043(19) 0.021(2) -0.0090(18)
C2 0.047(3) 0.041(2) 0.050(3) -0.016(2) 0.024(2) -0.021(2)
N6 0.111(5) 0.111(5) 0.087(4) -0.006(4) 0.047(4) -0.033(4)
C14 0.073(5) 0.087(6) 0.168(8) -0.012(6) 0.034(5) -0.002(4)
C15 0.150(10) 0.120(8) 0.48(2) -0.028(12) 0.035(14) 0.053(8)

loop_
_atom_type_symbol
_atom_type_description
_atom_type_scat_dispersion_real
_atom_type_scat_dispersion_imag
_atom_type_scat_source
C C 0.0033 0.0016 'International Tables Vol C Tables 4.2.6.8 and 6.1.1.4'
H H 0.0000 0.0000 'International Tables Vol C Tables 4.2.6.8 and 6.1.1.4'
N N 0.0061 0.0033 'International Tables Vol C Tables 4.2.6.8 and 6.1.1.4'
O O 0.0106 0.0060 'International Tables Vol C Tables 4.2.6.8 and 6.1.1.4'
S S 0.1246 0.1234 'International Tables Vol C Tables 4.2.6.8 and 6.1.1.4'
Ni Ni 0.3393 1.1124 'International Tables Vol C Tables 4.2.6.8 and 6.1.1.4'

loop_
_geom_angle_atom_site_label_1
_geom_angle_atom_site_label_2
_geom_angle_atom_site_label_3
_geom_angle
_geom_angle_site_symmetry_1
_geom_angle_site_symmetry_3
N2 Ni01 N2 176.86(15) . 2_556
N2 Ni01 N1 99.39(11) . 2_556
N2 Ni01 N1 78.33(11) 2_556 2_556
N2 Ni01 N1 78.33(11) . .
N2 Ni01 N1 99.39(11) 2_556 .
N1 Ni01 N1 88.83(16) 2_556 .
N2 Ni01 S1 100.02(8) . 2_556
N2 Ni01 S1 82.18(8) 2_556 2_556
N1 Ni01 S1 160.43(8) 2_556 2_556
N1 Ni01 S1 92.64(9) . 2_556
N2 Ni01 S1 82.18(8) . .
N2 Ni01 S1 100.02(8) 2_556 .
N1 Ni01 S1 92.64(9) 2_556 .
N1 Ni01 S1 160.42(8) . .
S1 Ni01 S1 92.46(6) 2_556 .
C7 S1 Ni01 95.50(13) . .
C7 N4 C8 125.9(3) . .
C7 N4 H4N 117.0 . .
C8 N4 H4N 117.0 . .
C6 N2 N3 121.0(3) . .
C6 N2 Ni01 118.2(2) . .
N3 N2 Ni01 120.8(2) . .
N1 C5 C4 122.4(3) . .
N1 C5 C6 115.2(3) . .
C4 C5 C6 122.3(3) . .
C7 N3 N2 118.0(3) . .
C7 N3 H3N 121.0 . .
N2 N3 H3N 121.0 . .
O1 N5 O2 120.3(3) . .
O1 N5 O3 120.4(3) . .
O2 N5 O3 119.3(3) . .
C2 C3 C4 118.9(4) . .
C2 C3 H3 120.5 . .
C4 C3 H3 120.5 . .
N4 C7 N3 113.2(3) . .
N4 C7 S1 124.3(3) . .
N3 C7 S1 122.4(3) . .
C1 N1 C5 119.2(3) . .
C1 N1 Ni01 128.3(3) . .
C5 N1 Ni01 112.5(2) . .
C13 C8 C9 120.4(3) . .
C13 C8 N4 122.3(3) . .
C9 C8 N4 117.2(3) . .
C5 C4 C3 118.3(4) . .
C5 C4 H4 120.8 . .
C3 C4 H4 120.8 . .
C12 C13 C8 119.5(4) . .
C12 C13 H13 120.2 . .
C8 C13 H13 120.2 . .
N2 C6 C5 115.4(3) . .
N2 C6 H6 122.3 . .
C5 C6 H6 122.3 . .
C11 C10 C9 121.0(4) . .
C11 C10 H10 119.5 . .
C9 C10 H10 119.5 . .
C10 C11 C12 119.1(4) . .
C10 C11 H11 120.5 . .
C12 C11 H11 120.5 . .
C10 C9 C8 119.0(4) . .
C10 C9 H9 120.5 . .
C8 C9 H9 120.5 . .
C13 C12 C11 120.9(4) . .
C13 C12 H12 119.5 . .
C11 C12 H12 119.5 . .
N1 C1 C2 121.4(4) . .
N1 C1 H1 119.3 . .
C2 C1 H1 119.3 . .
C3 C2 C1 119.7(4) . .
C3 C2 H2 120.1 . .
C1 C2 H2 120.1 . .
N6 C14 C15 176.3(14) . .

loop_
_geom_bond_atom_site_label_1
_geom_bond_atom_site_label_2
_geom_bond_distance
_geom_bond_site_symmetry_2
Ni01 N2 2.005(3) .
Ni01 N2 2.005(3) 2_556
Ni01 N1 2.100(3) 2_556
Ni01 N1 2.100(3) .
Ni01 S1 2.4103(12) 2_556
Ni01 S1 2.4103(12) .
S1 C7 1.688(4) .
O3 N5 1.265(4) .
N4 C7 1.335(4) .
N4 C8 1.423(4) .
N4 H4N 0.8800 .
O2 N5 1.253(4) .
N2 C6 1.282(4) .
N2 N3 1.364(4) .
C5 N1 1.346(4) .
C5 C4 1.385(5) .
C5 C6 1.469(5) .
N3 C7 1.359(4) .
N3 H3N 0.8800 .
O1 N5 1.221(4) .
C3 C2 1.378(6) .
C3 C4 1.390(5) .
C3 H3 0.9500 .
N1 C1 1.335(5) .
C8 C13 1.378(5) .
C8 C9 1.394(5) .
C4 H4 0.9500 .
C13 C12 1.375(5) .
C13 H13 0.9500 .
C6 H6 0.9500 .
C10 C11 1.373(6) .
C10 C9 1.383(5) .
C10 H10 0.9500 .
C11 C12 1.390(6) .
C11 H11 0.9500 .
C9 H9 0.9500 .
C12 H12 0.9500 .
C1 C2 1.389(6) .
C1 H1 0.9500 .
C2 H2 0.9500 .
N6 C14 1.104(9) .
C14 C15 1.428(12) .
